data_4319229
loop_
_publ_author_name
'Sven E. Eklund'
'James Q. Chambers'
'Gleb Mamantov'
'Jon Diminnie'
'Craig E. Barnes'

_publ_contact_author
;
Craig E. Barnes
Department of Chemistry
University of Tennessee
Knoxville, TN 37996-1600
;
_publ_contact_author_email 'cebarnes@utk.edu '
_publ_contact_author_fax ' 865 974 3454 '
_publ_contact_author_phone ' 865 974 3446 '
_publ_section_title
;
 Tungsten Fluorides: Syntheses and Electrochemical Characterization in the
 FLINAK Molten Salt Eutectic
;
_journal_name_full 'Inorganic Chemistry'
_journal_page_first 715
_journal_page_last 722
_journal_paper_doi 10.1021/ic000491o
_journal_volume 40
_journal_year 2001
_chemical_formula_sum 'F7 K2 W'
_chemical_formula_weight 395.05
_chemical_name_systematic
; 

 ? 

;
_space_group_IT_number 62
_symmetry_cell_setting orthorhombic
_symmetry_space_group_name_Hall '-P 2ac 2n'
_symmetry_space_group_name_H-M 'P n m a'
_atom_sites_solution_hydrogens geom
_atom_sites_solution_primary direct
_atom_sites_solution_secondary difmap
_audit_creation_method SHELXL-97
_cell_angle_alpha 90.00
_cell_angle_beta 90.00
_cell_angle_gamma 90.00
_cell_formula_units_Z 4
_cell_length_a 9.800(2)
_cell_length_b 5.7360(11)
_cell_length_c 11.723(2)
_cell_measurement_reflns_used 28
_cell_measurement_temperature 293(2)
_cell_measurement_theta_max 15
_cell_measurement_theta_min 4
_cell_volume 659.0(2)
_computing_structure_refinement 'SHELXL-97 (Sheldrick, 1997)'
_computing_structure_solution 'SHELXS-97 (Sheldrick, 1990)'
_diffrn_ambient_temperature 293(2)
_diffrn_measured_fraction_theta_full 1.000
_diffrn_measured_fraction_theta_max 1.000
_diffrn_measurement_device_type 'Siemans R3m/V'
_diffrn_measurement_method '\w scans'
_diffrn_radiation_monochromator graphite
_diffrn_radiation_source 'fine-focus sealed tube'
_diffrn_radiation_type MoK\a
_diffrn_radiation_wavelength 0.71073
_diffrn_reflns_av_R_equivalents 0.0957
_diffrn_reflns_av_sigmaI/netI 0.0566
_diffrn_reflns_limit_h_max 10
_diffrn_reflns_limit_h_min -10
_diffrn_reflns_limit_k_max 0
_diffrn_reflns_limit_k_min -6
_diffrn_reflns_limit_l_max 12
_diffrn_reflns_limit_l_min -12
_diffrn_reflns_number 1821
_diffrn_reflns_theta_full 22.54
_diffrn_reflns_theta_max 22.54
_diffrn_reflns_theta_min 2.71
_diffrn_standards_decay_% none
_diffrn_standards_interval_count 97
_diffrn_standards_number 3
_exptl_absorpt_coefficient_mu 18.854
_exptl_absorpt_correction_T_max 0.819
_exptl_absorpt_correction_T_min 0.175
_exptl_absorpt_correction_type psi-scan
_exptl_crystal_colour orange
_exptl_crystal_density_diffrn 3.982
_exptl_crystal_density_method 'not measured'
_exptl_crystal_description block
_exptl_crystal_F_000 700
_exptl_crystal_size_max 0.4
_exptl_crystal_size_mid 0.3
_exptl_crystal_size_min 0.3
_refine_diff_density_max 1.191
_refine_diff_density_min -1.232
_refine_diff_density_rms 0.261
_refine_ls_extinction_method none
_refine_ls_goodness_of_fit_ref 1.113
_refine_ls_hydrogen_treatment mixed
_refine_ls_matrix_type full
_refine_ls_number_parameters 61
_refine_ls_number_reflns 487
_refine_ls_number_restraints 0
_refine_ls_restrained_S_all 1.113
_refine_ls_R_factor_all 0.0539
_refine_ls_R_factor_gt 0.0388
_refine_ls_shift/su_max 0.000
_refine_ls_shift/su_mean 0.000
_refine_ls_structure_factor_coef Fsqd
_refine_ls_weighting_details 'calc w=1/[\s^2^(Fo^2^)+(0.0277P)^2^+17.2274P] where P=(Fo^2^+2Fc^2^)/3'
_refine_ls_weighting_scheme calc
_refine_ls_wR_factor_gt 0.0882
_refine_ls_wR_factor_ref 0.0964
_reflns_number_gt 391
_reflns_number_total 487
_reflns_threshold_expression >2sigma(I)
_cod_data_source_file ic000491o_2.cif
_cod_data_source_block wf7
_cod_depositor_comments
;
The following automatic conversions were performed:

'_symmetry_cell_setting' value 'Orthorhombic' changed to
'orthorhombic' according to the built-in table from CIF Core
dictionary named 'cif_core.dic' version 2.4.1 from
2010-06-29.

'_exptl_absorpt_correction_type' value 'psi scan'
changed to 'psi-scan' according to the built-in table from CIF Core
dictionary named 'cif_core.dic' version 2.4.1 from 2010-06-29.

Automatic conversion script
Id: cif_fix_values 1646 2011-03-28 12:23:43Z adriana 
;
_cod_database_code 4319229

loop_
_symmetry_equiv_pos_as_xyz
'x, y, z'
'-x+1/2, -y, z+1/2'
'-x, y+1/2, -z'
'x+1/2, -y+1/2, -z+1/2'
'-x, -y, -z'
'x-1/2, y, -z-1/2'
'x, -y-1/2, z'
'-x-1/2, y-1/2, z-1/2'

loop_
_atom_site_label
_atom_site_type_symbol
_atom_site_fract_x
_atom_site_fract_y
_atom_site_fract_z
_atom_site_U_iso_or_equiv
_atom_site_adp_type
_atom_site_occupancy
_atom_site_symmetry_multiplicity
_atom_site_calc_flag
_atom_site_refinement_flags
_atom_site_disorder_assembly
_atom_site_disorder_group
W1 W 0.75440(10) 0.2500 0.37091(7) 0.0229(4) Uani 1 2 d S . .
K1 K 0.8637(5) 0.7500 0.5603(4) 0.0297(12) Uani 1 2 d S . .
K2 K 0.5519(6) 0.2500 0.6684(5) 0.0435(14) Uani 1 2 d S . .
F1 F 0.9003(11) 0.0220(15) 0.3700(9) 0.057(3) Uani 1 1 d . . .
F4 F 0.6476(14) 0.026(2) 0.4551(13) 0.103(5) Uani 1 1 d . . .
F3 F 0.827(3) 0.2500 0.5253(16) 0.119(9) Uani 1 2 d S . .
F2 F 0.689(3) 0.042(3) 0.2593(15) 0.154(18) Uani 0.76(3) 1 d P . .
F5 F 0.828(8) 0.2500 0.217(5) 0.13(4) Uani 0.24(3) 2 d SP . .
F6 F 0.568(8) 0.2500 0.313(5) 0.13(4) Uani 0.24 2 d SP . .

loop_
_atom_site_aniso_label
_atom_site_aniso_U_11
_atom_site_aniso_U_22
_atom_site_aniso_U_33
_atom_site_aniso_U_23
_atom_site_aniso_U_13
_atom_site_aniso_U_12
W1 0.0240(6) 0.0201(5) 0.0245(6) 0.000 -0.0058(4) 0.000
K1 0.028(3) 0.029(2) 0.033(3) 0.000 0.001(2) 0.000
K2 0.043(4) 0.047(3) 0.040(3) 0.000 0.003(3) 0.000
F1 0.036(6) 0.038(5) 0.098(9) 0.004(6) 0.011(5) 0.008(5)
F4 0.081(10) 0.067(8) 0.159(14) 0.018(9) 0.052(11) -0.018(8)
F3 0.19(3) 0.113(17) 0.059(13) 0.000 -0.033(17) 0.000
F2 0.35(5) 0.049(9) 0.067(12) 0.001(10) -0.11(2) -0.013(16)
F5 0.05(3) 0.32(12) 0.01(2) 0.000 0.00(2) 0.000
F6 0.05(3) 0.32(12) 0.01(2) 0.000 0.00(2) 0.000

loop_
_atom_type_symbol
_atom_type_description
_atom_type_scat_dispersion_real
_atom_type_scat_dispersion_imag
_atom_type_scat_source
F F 0.0171 0.0103 'International Tables Vol C Tables 4.2.6.8 and 6.1.1.4'
K K 0.2009 0.2494 'International Tables Vol C Tables 4.2.6.8 and 6.1.1.4'
W W -0.8490 6.8722 'International Tables Vol C Tables 4.2.6.8 and 6.1.1.4'

loop_
_geom_angle_atom_site_label_1
_geom_angle_atom_site_label_2
_geom_angle_atom_site_label_3
_geom_angle
_geom_angle_site_symmetry_1
_geom_angle_site_symmetry_3
_geom_angle_publ_flag
F2 W1 F2 78.6(10) . 7_565 ?
F2 W1 F4 75.5(9) . . ?
F2 W1 F4 126.4(11) 7_565 . ?
F2 W1 F4 126.4(11) . 7_565 ?
F2 W1 F4 75.5(9) 7_565 7_565 ?
F4 W1 F4 83.6(8) . 7_565 ?
F2 W1 F1 132.4(9) . 7_565 ?
F2 W1 F1 79.6(9) 7_565 7_565 ?
F4 W1 F1 148.5(6) . 7_565 ?
F4 W1 F1 87.3(5) 7_565 7_565 ?
F2 W1 F1 79.6(9) . . ?
F2 W1 F1 132.4(9) 7_565 . ?
F4 W1 F1 87.3(5) . . ?
F4 W1 F1 148.5(6) 7_565 . ?
F1 W1 F1 84.9(6) 7_565 . ?
F2 W1 F3 140.5(5) . . ?
F2 W1 F3 140.5(5) 7_565 . ?
F4 W1 F3 73.8(8) . . ?
F4 W1 F3 73.8(8) 7_565 . ?
F1 W1 F3 74.7(7) 7_565 . ?
F1 W1 F3 74.7(7) . . ?
F2 W1 F5 58.6(16) . . ?
F2 W1 F5 58.6(16) 7_565 . ?
F4 W1 F5 132.5(10) . . ?
F4 W1 F5 132.5(10) 7_565 . ?
F1 W1 F5 73.9(15) 7_565 . ?
F1 W1 F5 73.9(15) . . ?
F3 W1 F5 137(2) . . ?
F2 W1 F6 55.9(14) . . ?
F2 W1 F6 55.9(14) 7_565 . ?
F4 W1 F6 70.8(14) . . ?
F4 W1 F6 70.8(14) 7_565 . ?
F1 W1 F6 133.6(8) 7_565 . ?
F1 W1 F6 133.6(8) . . ?
F3 W1 F6 132(2) . . ?
F5 W1 F6 91(3) . . ?
F2 W1 K1 170.0(5) . . ?
F2 W1 K1 91.4(5) 7_565 . ?
F4 W1 K1 111.0(5) . . ?
F4 W1 K1 49.3(5) 7_565 . ?
F1 W1 K1 44.2(3) 7_565 . ?
F1 W1 K1 107.8(3) . . ?
F3 W1 K1 49.46(9) . . ?
F5 W1 K1 116.2(11) . . ?
F6 W1 K1 118.1(9) . . ?
F2 W1 K1 91.4(5) . 1_545 ?
F2 W1 K1 170.0(5) 7_565 1_545 ?
F4 W1 K1 49.3(5) . 1_545 ?
F4 W1 K1 111.0(5) 7_565 1_545 ?
F1 W1 K1 107.8(3) 7_565 1_545 ?
F1 W1 K1 44.2(3) . 1_545 ?
F3 W1 K1 49.46(9) . 1_545 ?
F5 W1 K1 116.2(11) . 1_545 ?
F6 W1 K1 118.1(9) . 1_545 ?
K1 W1 K1 98.63(12) . 1_545 ?
F2 W1 K1 40.0(5) . 2_664 ?
F2 W1 K1 40.0(5) 7_565 2_664 ?
F4 W1 K1 108.9(5) . 2_664 ?
F4 W1 K1 108.9(5) 7_565 2_664 ?
F1 W1 K1 102.6(3) 7_565 2_664 ?
F1 W1 K1 102.6(3) . 2_664 ?
F3 W1 K1 176.3(9) . 2_664 ?
F5 W1 K1 39(2) . 2_664 ?
F6 W1 K1 51.9(18) . 2_664 ?
K1 W1 K1 130.19(7) . 2_664 ?
K1 W1 K1 130.19(7) 1_545 2_664 ?
F5 K1 F2 41.5(12) 2_665 2_665 ?
F5 K1 F2 41.5(12) 2_665 8_766 ?
F2 K1 F2 53.0(7) 2_665 8_766 ?
F5 K1 F1 131.4(10) 2_665 7_565 ?
F2 K1 F1 171.4(5) 2_665 7_565 ?
F2 K1 F1 118.8(4) 8_766 7_565 ?
F5 K1 F1 131.4(10) 2_665 1_565 ?
F2 K1 F1 118.8(4) 2_665 1_565 ?
F2 K1 F1 171.4(5) 8_766 1_565 ?
F1 K1 F1 69.2(4) 7_565 1_565 ?
F5 K1 F1 112.9(13) 2_665 5_766 ?
F2 K1 F1 72.2(7) 2_665 5_766 ?
F2 K1 F1 96.6(7) 8_766 5_766 ?
F1 K1 F1 113.4(3) 7_565 5_766 ?
F1 K1 F1 82.1(4) 1_565 5_766 ?
F5 K1 F1 112.9(13) 2_665 3_756 ?
F2 K1 F1 96.6(7) 2_665 3_756 ?
F2 K1 F1 72.2(7) 8_766 3_756 ?
F1 K1 F1 82.1(4) 7_565 3_756 ?
F1 K1 F1 113.4(3) 1_565 3_756 ?
F1 K1 F1 56.1(4) 5_766 3_756 ?
F5 K1 F4 77.1(13) 2_665 7_565 ?
F2 K1 F4 118.1(7) 2_665 7_565 ?
F2 K1 F4 89.2(7) 8_766 7_565 ?
F1 K1 F4 56.1(4) 7_565 7_565 ?
F1 K1 F4 93.4(4) 1_565 7_565 ?
F1 K1 F4 169.6(4) 5_766 7_565 ?
F1 K1 F4 118.2(3) 3_756 7_565 ?
F5 K1 F4 77.1(13) 2_665 1_565 ?
F2 K1 F4 89.2(7) 2_665 1_565 ?
F2 K1 F4 118.1(7) 8_766 1_565 ?
F1 K1 F4 93.4(4) 7_565 1_565 ?
F1 K1 F4 56.1(4) 1_565 1_565 ?
F1 K1 F4 118.2(3) 5_766 1_565 ?
F1 K1 F4 169.6(4) 3_756 1_565 ?
F4 K1 F4 65.7(5) 7_565 1_565 ?
F5 K1 F3 90.5(6) 2_665 . ?
F2 K1 F3 122.5(6) 2_665 . ?
F2 K1 F3 70.1(6) 8_766 . ?
F1 K1 F3 49.0(5) 7_565 . ?
F1 K1 F3 117.4(5) 1_565 . ?
F1 K1 F3 127.4(6) 5_766 . ?
F1 K1 F3 71.5(6) 3_756 . ?
F4 K1 F3 46.9(6) 7_565 . ?
F4 K1 F3 112.5(6) 1_565 . ?
F5 K1 F3 90.5(6) 2_665 1_565 ?
F2 K1 F3 70.1(6) 2_665 1_565 ?
F2 K1 F3 122.5(6) 8_766 1_565 ?
F1 K1 F3 117.4(5) 7_565 1_565 ?
F1 K1 F3 49.0(5) 1_565 1_565 ?
F1 K1 F3 71.5(6) 5_766 1_565 ?
F1 K1 F3 127.4(6) 3_756 1_565 ?
F4 K1 F3 112.5(6) 7_565 1_565 ?
F4 K1 F3 46.9(6) 1_565 1_565 ?
F3 K1 F3 158.3(9) . 1_565 ?
F5 K1 F6 58(2) 2_665 2_665 ?
F2 K1 F6 36.0(10) 2_665 2_665 ?
F2 K1 F6 36.0(10) 8_766 2_665 ?
F1 K1 F6 139.8(7) 7_565 2_665 ?
F1 K1 F6 139.8(7) 1_565 2_665 ?
F1 K1 F6 62.0(12) 5_766 2_665 ?
F1 K1 F6 62.0(12) 3_756 2_665 ?
F4 K1 F6 124.9(11) 7_565 2_665 ?
F4 K1 F6 124.9(11) 1_565 2_665 ?
F3 K1 F6 99.5(4) . 2_665 ?
F3 K1 F6 99.5(4) 1_565 2_665 ?
F1 K2 F1 65.9(4) 8_766 2_655 ?
F1 K2 F4 144.8(4) 8_766 5_656 ?
F1 K2 F4 103.0(3) 2_655 5_656 ?
F1 K2 F4 103.0(3) 8_766 3_656 ?
F1 K2 F4 144.8(4) 2_655 3_656 ?
F4 K2 F4 66.1(6) 5_656 3_656 ?
F1 K2 F4 151.5(4) 8_766 . ?
F1 K2 F4 114.0(3) 2_655 . ?
F4 K2 F4 63.6(4) 5_656 . ?
F4 K2 F4 91.7(3) 3_656 . ?
F1 K2 F4 114.0(3) 8_766 7_565 ?
F1 K2 F4 151.5(4) 2_655 7_565 ?
F4 K2 F4 91.7(3) 5_656 7_565 ?
F4 K2 F4 63.6(4) 3_656 7_565 ?
F4 K2 F4 51.4(5) . 7_565 ?
F1 K2 F2 101.5(4) 8_766 5_656 ?
F1 K2 F2 66.1(4) 2_655 5_656 ?
F4 K2 F2 46.4(4) 5_656 5_656 ?
F4 K2 F2 85.2(5) 3_656 5_656 ?
F4 K2 F2 104.1(5) . 5_656 ?
F4 K2 F2 136.5(5) 7_565 5_656 ?
F1 K2 F2 66.1(4) 8_766 3_656 ?
F1 K2 F2 101.5(4) 2_655 3_656 ?
F4 K2 F2 85.2(5) 5_656 3_656 ?
F4 K2 F2 46.4(4) 3_656 3_656 ?
F4 K2 F2 136.5(5) . 3_656 ?
F4 K2 F2 104.1(5) 7_565 3_656 ?
F2 K2 F2 67.5(9) 5_656 3_656 ?
F1 K2 F6 120.4(11) 8_766 5_656 ?
F1 K2 F6 60.1(12) 2_655 5_656 ?
F4 K2 F6 43.7(12) 5_656 5_656 ?
F4 K2 F6 106.5(13) 3_656 5_656 ?
F4 K2 F6 77.2(12) . 5_656 ?
F4 K2 F6 125.4(11) 7_565 5_656 ?
F2 K2 F6 34.0(13) 5_656 5_656 ?
F2 K2 F6 101.3(14) 3_656 5_656 ?
F1 K2 F6 60.1(12) 8_766 5_666 ?
F1 K2 F6 120.4(11) 2_655 5_666 ?
F4 K2 F6 106.5(13) 5_656 5_666 ?
F4 K2 F6 43.7(12) 3_656 5_666 ?
F4 K2 F6 125.4(11) . 5_666 ?
F4 K2 F6 77.2(12) 7_565 5_666 ?
F2 K2 F6 101.3(14) 5_656 5_666 ?
F2 K2 F6 34.0(13) 3_656 5_666 ?
F6 K2 F6 135(3) 5_656 5_666 ?
F1 K2 F5 45.3(10) 8_766 2_665 ?
F1 K2 F5 106.6(11) 2_655 2_665 ?
F4 K2 F5 146.9(12) 5_656 2_665 ?
F4 K2 F5 81.1(12) 3_656 2_665 ?
F4 K2 F5 115.3(12) . 2_665 ?
F4 K2 F5 68.8(11) 7_565 2_665 ?
F2 K2 F5 138.4(13) 5_656 2_665 ?
F2 K2 F5 74.8(13) 3_656 2_665 ?
F6 K2 F5 165.6(15) 5_656 2_665 ?
F6 K2 F5 44.7(18) 5_666 2_665 ?
F1 K2 F5 106.6(10) 8_766 2_655 ?
F1 K2 F5 45.3(10) 2_655 2_655 ?
F4 K2 F5 81.1(12) 5_656 2_655 ?
F4 K2 F5 146.9(12) 3_656 2_655 ?
F4 K2 F5 68.8(11) . 2_655 ?
F4 K2 F5 115.3(12) 7_565 2_655 ?
F2 K2 F5 74.8(13) 5_656 2_655 ?
F2 K2 F5 138.4(13) 3_656 2_655 ?
F6 K2 F5 44.7(18) 5_656 2_655 ?
F6 K2 F5 165.6(15) 5_666 2_655 ?
F5 K2 F5 131(2) 2_665 2_655 ?
W1 F1 K1 106.4(4) . 1_545 ?
W1 F1 K1 107.1(4) . 5_766 ?
K1 F1 K1 97.9(3) 1_545 5_766 ?
W1 F1 K2 119.5(5) . 2_654 ?
K1 F1 K2 112.4(3) 1_545 2_654 ?
K1 F1 K2 111.2(4) 5_766 2_654 ?
W1 F4 K2 118.3(7) . 5_656 ?
W1 F4 K1 100.6(6) . 1_545 ?
K2 F4 K1 113.8(4) 5_656 1_545 ?
W1 F4 K2 108.3(6) . . ?
K2 F4 K2 116.4(4) 5_656 . ?
K1 F4 K2 96.2(5) 1_545 . ?
W1 F3 K1 100.2(4) . . ?
W1 F3 K1 100.2(4) . 1_545 ?
K1 F3 K1 158.3(9) . 1_545 ?
W1 F3 K2 100.6(11) . . ?
K1 F3 K2 91.8(5) . . ?
K1 F3 K2 91.8(5) 1_545 . ?
W1 F3 K1 93.1(9) . 5_766 ?
K1 F3 K1 85.8(6) . 5_766 ?
K1 F3 K1 85.8(6) 1_545 5_766 ?
K2 F3 K1 166.4(7) . 5_766 ?
W1 F2 K1 113.0(7) . 2_664 ?
W1 F2 K2 115.0(11) . 5_656 ?
K1 F2 K2 110.0(8) 2_664 5_656 ?
W1 F2 K2 107.0(12) . 2_654 ?
K1 F2 K2 95.5(8) 2_664 2_654 ?
K2 F2 K2 114.9(5) 5_656 2_654 ?
W1 F5 K1 113(3) . 2_664 ?
W1 F5 K2 107.8(11) . 2_664 ?
K1 F5 K2 98.2(12) 2_664 2_664 ?
W1 F5 K2 107.8(11) . 2_654 ?
K1 F5 K2 98.2(12) 2_664 2_654 ?
K2 F5 K2 131(2) 2_664 2_654 ?
W1 F6 K1 98(3) . 2_664 ?
W1 F6 K2 109.3(13) . 5_656 ?
K1 F6 K2 98.8(12) 2_664 5_656 ?
W1 F6 K2 109.3(13) . 5_666 ?
K1 F6 K2 98.8(12) 2_664 5_666 ?
K2 F6 K2 135(3) 5_656 5_666 ?

loop_
_geom_bond_atom_site_label_1
_geom_bond_atom_site_label_2
_geom_bond_distance
_geom_bond_site_symmetry_2
_geom_bond_publ_flag
W1 F2 1.882(16) . y
W1 F2 1.882(16) 7_565 ?
W1 F4 1.929(12) . y
W1 F4 1.929(12) 7_565 ?
W1 F1 1.937(10) 7_565 ?
W1 F1 1.937(10) . y
W1 F3 1.943(19) . y
W1 F5 1.94(6) . y
W1 F6 1.95(7) . y
W1 K1 3.782(3) . y
W1 K1 3.782(3) 1_545 y
W1 K1 3.820(5) 2_664 y
K1 F5 2.62(7) 2_665 y
K1 F2 2.670(16) 2_665 y
K1 F2 2.670(16) 8_766 ?
K1 F1 2.747(10) 7_565 y
K1 F1 2.747(10) 1_565 ?
K1 F1 2.780(12) 5_766 y
K1 F1 2.780(12) 3_756 ?
K1 F4 2.917(16) 7_565 y
K1 F4 2.917(16) 1_565 ?
K1 F3 2.920(4) . y
K1 F3 2.920(4) 1_565 ?
K1 F6 3.03(6) 2_665 y
K2 F1 2.870(11) 8_766 ?
K2 F1 2.870(11) 2_655 y
K2 F4 2.902(16) 5_656 ?
K2 F4 2.902(16) 3_656 y
K2 F4 2.965(16) . y
K2 F4 2.965(16) 7_565 ?
K2 F2 3.02(3) 5_656 ?
K2 F2 3.02(3) 3_656 ?
K2 F6 3.11(3) 5_656 ?
K2 F6 3.11(3) 5_666 ?
K2 F5 3.15(3) 2_665 ?
K2 F5 3.15(3) 2_655 ?
F1 K1 2.747(10) 1_545 ?
F1 K1 2.780(12) 5_766 ?
F1 K2 2.870(11) 2_654 ?
F4 K2 2.902(16) 5_656 ?
F4 K1 2.917(16) 1_545 ?
F3 K1 2.920(4) 1_545 ?
F3 K1 3.20(3) 5_766 ?
F2 K1 2.670(16) 2_664 ?
F2 K2 3.02(3) 5_656 ?
F2 K2 3.22(3) 2_654 ?
F5 K1 2.62(7) 2_664 ?
F5 K2 3.15(3) 2_664 ?
F5 K2 3.15(3) 2_654 ?
F6 K1 3.03(6) 2_664 ?
F6 K2 3.11(3) 5_656 ?
F6 K2 3.11(3) 5_666 ?
